data_7153915
loop_
_publ_author_name
'Sun, Ranfeng'
'Wang, Huangdong'
'Hu, Jianfeng'
'Zhao, Jiudong'
'Zhang, Hao'

_publ_section_title
;
 Pyridine-phosphinimine ligand-accelerated Cu(i)-catalyzed azide-alkyne
 cycloaddition for preparation of 1-(pyridin-2-yl)-1,2,3-triazole
 derivatives.
;
_journal_issue 31
_journal_name_full 'Organic &amp; biomolecular chemistry'
_journal_page_first 5954
_journal_page_last 5963
_journal_paper_doi 10.1039/c4ob01176g
_journal_volume 12
_journal_year 2014
_chemical_formula_sum 'C17 H15 Fe N4'
_chemical_formula_weight 331.18
_chemical_name_systematic
; 
 ? 
;
_space_group_IT_number 14
_symmetry_cell_setting monoclinic
_symmetry_space_group_name_Hall '-P 2yn'
_symmetry_space_group_name_H-M 'P 1 21/n 1'
_atom_sites_solution_hydrogens geom
_atom_sites_solution_primary direct
_atom_sites_solution_secondary difmap
_audit_creation_method SHELXL-97
_cell_angle_alpha 90.00
_cell_angle_beta 92.215(4)
_cell_angle_gamma 90.00
_cell_formula_units_Z 4
_cell_length_a 5.8931(13)
_cell_length_b 20.199(4)
_cell_length_c 11.950(3)
_cell_measurement_reflns_used 6565
_cell_measurement_temperature 296(2)
_cell_measurement_theta_max 28.18
_cell_measurement_theta_min 2.64
_cell_volume 1421.4(6)
_computing_cell_refinement 'Bruker SAINT'
_computing_data_collection 'Bruker APEX2'
_computing_data_reduction 'Bruker SAINT'
_computing_molecular_graphics 'Bruker SHELXTL'
_computing_publication_material 'Bruker SHELXTL'
_computing_structure_refinement 'SHELXL-97 (Sheldrick, 2008)'
_computing_structure_solution 'SHELXS-97 (Sheldrick, 2008)'
_diffrn_ambient_temperature 296(2)
_diffrn_measured_fraction_theta_full 0.999
_diffrn_measured_fraction_theta_max 0.999
_diffrn_measurement_device_type 'Bruker APEX-II CCD'
_diffrn_measurement_method '\f and \w scans'
_diffrn_radiation_monochromator graphite
_diffrn_radiation_source 'fine-focus sealed tube'
_diffrn_radiation_type MoK\a
_diffrn_radiation_wavelength 0.71073
_diffrn_reflns_av_R_equivalents 0.0321
_diffrn_reflns_av_sigmaI/netI 0.0233
_diffrn_reflns_limit_h_max 7
_diffrn_reflns_limit_h_min -7
_diffrn_reflns_limit_k_max 26
_diffrn_reflns_limit_k_min -26
_diffrn_reflns_limit_l_max 15
_diffrn_reflns_limit_l_min -15
_diffrn_reflns_number 19469
_diffrn_reflns_theta_full 28.28
_diffrn_reflns_theta_max 28.28
_diffrn_reflns_theta_min 1.98
_exptl_absorpt_coefficient_mu 1.062
_exptl_absorpt_correction_type none
_exptl_crystal_colour yellow
_exptl_crystal_density_diffrn 1.548
_exptl_crystal_density_method 'not measured'
_exptl_crystal_description block
_exptl_crystal_F_000 684
_exptl_crystal_size_max 0.2
_exptl_crystal_size_mid 0.2
_exptl_crystal_size_min 0.2
_refine_diff_density_max 0.381
_refine_diff_density_min -0.272
_refine_diff_density_rms 0.054
_refine_ls_extinction_method none
_refine_ls_goodness_of_fit_ref 1.034
_refine_ls_hydrogen_treatment mixed
_refine_ls_matrix_type full
_refine_ls_number_parameters 199
_refine_ls_number_reflns 3511
_refine_ls_number_restraints 1
_refine_ls_restrained_S_all 1.035
_refine_ls_R_factor_all 0.0436
_refine_ls_R_factor_gt 0.0344
_refine_ls_shift/su_max 0.002
_refine_ls_shift/su_mean 0.000
_refine_ls_structure_factor_coef Fsqd
_refine_ls_weighting_details 'calc w=1/[\s^2^(Fo^2^)+(0.0438P)^2^+0.6794P] where P=(Fo^2^+2Fc^2^)/3'
_refine_ls_weighting_scheme calc
_refine_ls_wR_factor_gt 0.0848
_refine_ls_wR_factor_ref 0.0897
_reflns_number_gt 2959
_reflns_number_total 3511
_reflns_threshold_expression >2sigma(I)
_cod_data_source_file c4ob01176g2.cif
_cod_data_source_block wanghd031314_0m
_cod_depositor_comments
;
The following automatic conversions were performed:

'_symmetry_cell_setting' value 'Monoclinic' changed to 'monoclinic'
according to
/usr/data/users/saulius/crontab/automatic-downloads/rss-feeds/RSC/lib/dictionaries/cif_core.dic
dictionary named 'cif_core.dic' version 2.4.2 from 2011-04-26.

Automatic conversion script
Id: cif_fix_values 2281 2013-09-26 08:29:07Z andrius 

 Adding full bibliography for 7153915.cif.
;
_cod_original_cell_volume 1421.4(5)
_cod_original_sg_symbol_H-M P2(1)/n
_cod_database_code 7153915

loop_
_symmetry_equiv_pos_as_xyz
'x, y, z'
'-x+1/2, y+1/2, -z+1/2'
'-x, -y, -z'
'x-1/2, -y-1/2, z-1/2'

loop_
_atom_site_label
_atom_site_type_symbol
_atom_site_fract_x
_atom_site_fract_y
_atom_site_fract_z
_atom_site_U_iso_or_equiv
_atom_site_adp_type
_atom_site_occupancy
_atom_site_symmetry_multiplicity
_atom_site_calc_flag
_atom_site_refinement_flags
Fe1 Fe 0.60764(4) 0.819163(13) 0.89503(2) 0.02902(10) Uani 1 1 d .
N1 N 0.1668(3) 0.65836(9) 0.92115(15) 0.0380(4) Uani 1 1 d .
N2 N 0.1455(3) 0.60866(9) 0.99021(15) 0.0383(4) Uani 1 1 d .
N3 N 0.3562(3) 0.59507(8) 1.03411(13) 0.0296(3) Uani 1 1 d .
C15 C 0.3880(3) 0.54418(9) 1.11584(15) 0.0309(4) Uani 1 1 d .
C1 C 0.8522(5) 0.82542(13) 1.0197(2) 0.0576(7) Uani 1 1 d .
H1 H 0.9710 0.7957 1.0321 0.069 Uiso 1 1 calc R
C2 C 0.8574(5) 0.88096(13) 0.9534(2) 0.0563(6) Uani 1 1 d .
H2 H 0.9813 0.8948 0.9135 0.068 Uiso 1 1 calc R
C3 C 0.6513(5) 0.91311(13) 0.9552(2) 0.0631(7) Uani 1 1 d U
H3 H 0.6126 0.9521 0.9177 0.076 Uiso 1 1 calc R
C4 C 0.5087(5) 0.87590(17) 1.0247(2) 0.0712(8) Uani 1 1 d U
H4 H 0.3591 0.8855 1.0407 0.085 Uiso 1 1 calc R
C5 C 0.6385(6) 0.82123(15) 1.0650(2) 0.0672(9) Uani 1 1 d .
H5 H 0.5897 0.7884 1.1131 0.081 Uiso 1 1 calc R
C6 C 0.4627(4) 0.82389(10) 0.73646(17) 0.0376(4) Uani 1 1 d .
H6 H 0.4160 0.8622 0.6990 0.045 Uiso 1 1 calc R
C7 C 0.6815(4) 0.79487(11) 0.73453(17) 0.0374(4) Uani 1 1 d .
H7 H 0.8030 0.8109 0.6951 0.045 Uiso 1 1 calc R
C8 C 0.6843(3) 0.73734(10) 0.80281(16) 0.0333(4) Uani 1 1 d .
H8 H 0.8073 0.7092 0.8159 0.040 Uiso 1 1 calc R
C9 C 0.4643(3) 0.73045(9) 0.84788(15) 0.0294(4) Uani 1 1 d .
C10 C 0.3899(3) 0.67711(9) 0.92021(15) 0.0292(4) Uani 1 1 d .
C11 C 0.2114(4) 0.50201(10) 1.13935(18) 0.0400(5) Uani 1 1 d .
H11 H 0.0692 0.5064 1.1036 0.048 Uiso 1 1 calc R
C12 C 0.2546(4) 0.45316(11) 1.2180(2) 0.0471(5) Uani 1 1 d .
H12 H 0.1414 0.4233 1.2360 0.056 Uiso 1 1 calc R
C13 C 0.4669(4) 0.44904(13) 1.2694(2) 0.0513(6) Uani 1 1 d .
H13 H 0.4998 0.4166 1.3229 0.062 Uiso 1 1 calc R
C14 C 0.6286(4) 0.49374(13) 1.2400(2) 0.0537(6) Uani 1 1 d .
H14 H 0.7716 0.4908 1.2755 0.064 Uiso 1 1 calc R
N4 N 0.5939(3) 0.54174(10) 1.16311(16) 0.0454(4) Uani 1 1 d .
C16 C 0.5120(3) 0.63705(9) 0.99253(16) 0.0304(4) Uani 1 1 d .
H16 H 0.6673 0.6383 1.0095 0.036 Uiso 1 1 calc R
C17 C 0.3279(3) 0.78421(10) 0.80562(16) 0.0339(4) Uani 1 1 d .
H17 H 0.1692 0.7926 0.8227 0.041 Uiso 1 1 calc R

loop_
_atom_site_aniso_label
_atom_site_aniso_U_11
_atom_site_aniso_U_22
_atom_site_aniso_U_33
_atom_site_aniso_U_23
_atom_site_aniso_U_13
_atom_site_aniso_U_12
Fe1 0.03052(15) 0.02916(15) 0.02717(15) 0.00129(10) -0.00173(10) -0.00032(10)
N1 0.0296(8) 0.0360(9) 0.0480(10) 0.0076(8) -0.0040(7) -0.0020(7)
N2 0.0295(8) 0.0381(9) 0.0470(10) 0.0078(8) -0.0045(7) -0.0030(7)
N3 0.0283(7) 0.0293(8) 0.0309(8) -0.0006(6) -0.0010(6) -0.0013(6)
C15 0.0353(9) 0.0295(9) 0.0280(9) -0.0022(7) 0.0025(7) 0.0015(7)
C1 0.0599(16) 0.0560(15) 0.0545(15) -0.0102(12) -0.0274(13) 0.0026(12)
C2 0.0542(14) 0.0577(16) 0.0566(15) -0.0107(12) -0.0011(12) -0.0207(12)
C3 0.092(2) 0.0344(12) 0.0607(16) -0.0118(10) -0.0228(12) 0.0056(12)
C4 0.0460(14) 0.105(2) 0.0632(17) -0.0496(15) 0.0056(11) -0.0008(14)
C5 0.104(2) 0.0678(18) 0.0297(12) 0.0002(11) -0.0044(13) -0.0361(17)
C6 0.0457(11) 0.0350(10) 0.0314(10) 0.0056(8) -0.0073(8) 0.0038(8)
C7 0.0416(11) 0.0410(11) 0.0298(10) 0.0046(8) 0.0057(8) -0.0009(9)
C8 0.0356(10) 0.0325(10) 0.0321(10) -0.0008(8) 0.0046(8) 0.0041(8)
C9 0.0296(9) 0.0299(9) 0.0283(9) -0.0020(7) -0.0024(7) 0.0002(7)
C10 0.0281(8) 0.0284(9) 0.0310(9) -0.0028(7) 0.0005(7) 0.0000(7)
C11 0.0416(11) 0.0362(11) 0.0417(11) 0.0033(9) -0.0029(9) -0.0065(8)
C12 0.0571(14) 0.0372(11) 0.0471(13) 0.0067(10) 0.0051(10) -0.0047(10)
C13 0.0632(15) 0.0488(14) 0.0422(12) 0.0141(10) 0.0052(11) 0.0122(11)
C14 0.0443(13) 0.0649(16) 0.0513(14) 0.0170(12) -0.0043(10) 0.0073(11)
N4 0.0359(9) 0.0544(11) 0.0454(10) 0.0118(9) -0.0038(8) -0.0022(8)
C16 0.0264(8) 0.0332(9) 0.0314(9) 0.0021(7) 0.0002(7) -0.0025(7)
C17 0.0298(9) 0.0373(10) 0.0339(10) -0.0012(8) -0.0072(7) 0.0030(8)

loop_
_atom_type_symbol
_atom_type_description
_atom_type_scat_dispersion_real
_atom_type_scat_dispersion_imag
_atom_type_scat_source
C C 0.0033 0.0016 'International Tables Vol C Tables 4.2.6.8 and 6.1.1.4'
H H 0.0000 0.0000 'International Tables Vol C Tables 4.2.6.8 and 6.1.1.4'
N N 0.0061 0.0033 'International Tables Vol C Tables 4.2.6.8 and 6.1.1.4'
Fe Fe 0.3463 0.8444 'International Tables Vol C Tables 4.2.6.8 and 6.1.1.4'

loop_
_geom_angle_atom_site_label_1
_geom_angle_atom_site_label_2
_geom_angle_atom_site_label_3
_geom_angle
C4 Fe1 C2 67.48(12)
C4 Fe1 C5 40.81(13)
C2 Fe1 C5 66.96(11)
C4 Fe1 C1 67.82(12)
C2 Fe1 C1 39.47(11)
C5 Fe1 C1 40.02(12)
C4 Fe1 C3 40.79(13)
C2 Fe1 C3 39.55(11)
C5 Fe1 C3 67.90(12)
C1 Fe1 C3 66.97(11)
C4 Fe1 C7 158.41(13)
C2 Fe1 C7 106.98(10)
C5 Fe1 C7 158.28(12)
C1 Fe1 C7 122.10(11)
C3 Fe1 C7 121.69(11)
C4 Fe1 C8 160.46(12)
C2 Fe1 C8 120.57(10)
C5 Fe1 C8 122.79(11)
C1 Fe1 C8 106.22(10)
C3 Fe1 C8 155.87(11)
C7 Fe1 C8 40.62(8)
C4 Fe1 C6 123.88(12)
C2 Fe1 C6 123.98(10)
C5 Fe1 C6 160.13(13)
C1 Fe1 C6 158.59(11)
C3 Fe1 C6 108.93(10)
C7 Fe1 C6 40.51(8)
C8 Fe1 C6 68.45(8)
C4 Fe1 C9 125.12(11)
C2 Fe1 C9 156.35(10)
C5 Fe1 C9 108.21(9)
C1 Fe1 C9 121.85(9)
C3 Fe1 C9 162.49(11)
C7 Fe1 C9 68.45(8)
C8 Fe1 C9 40.86(7)
C6 Fe1 C9 68.55(8)
C4 Fe1 C17 110.03(10)
C2 Fe1 C17 160.96(10)
C5 Fe1 C17 124.45(11)
C1 Fe1 C17 158.87(10)
C3 Fe1 C17 126.15(10)
C7 Fe1 C17 67.98(8)
C8 Fe1 C17 68.40(8)
C6 Fe1 C17 40.38(8)
C9 Fe1 C17 40.81(7)
N2 N1 C10 109.47(16)
N1 N2 N3 106.86(15)
N2 N3 C16 110.71(15)
N2 N3 C15 120.31(15)
C16 N3 C15 128.93(16)
N4 C15 C11 125.26(19)
N4 C15 N3 114.48(17)
C11 C15 N3 120.26(17)
C2 C1 C5 108.3(3)
C2 C1 Fe1 70.14(14)
C5 C1 Fe1 69.87(15)
C2 C1 H1 125.8
C5 C1 H1 125.8
Fe1 C1 H1 125.7
C1 C2 C3 109.6(3)
C1 C2 Fe1 70.39(14)
C3 C2 Fe1 70.58(15)
C1 C2 H2 125.2
C3 C2 H2 125.2
Fe1 C2 H2 125.4
C2 C3 C4 107.5(3)
C2 C3 Fe1 69.87(14)
C4 C3 Fe1 69.19(15)
C2 C3 H3 126.2
C4 C3 H3 126.2
Fe1 C3 H3 126.3
C5 C4 C3 106.7(2)
C5 C4 Fe1 69.67(15)
C3 C4 Fe1 70.02(15)
C5 C4 H4 126.6
C3 C4 H4 126.6
Fe1 C4 H4 125.3
C1 C5 C4 107.7(2)
C1 C5 Fe1 70.11(15)
C4 C5 Fe1 69.52(15)
C1 C5 H5 126.1
C4 C5 H5 126.1
Fe1 C5 H5 125.8
C17 C6 C7 107.85(17)
C17 C6 Fe1 69.97(11)
C7 C6 Fe1 69.46(11)
C17 C6 H6 126.1
C7 C6 H6 126.1
Fe1 C6 H6 126.1
C6 C7 C8 108.64(18)
C6 C7 Fe1 70.03(12)
C8 C7 Fe1 69.83(11)
C6 C7 H7 125.7
C8 C7 H7 125.7
Fe1 C7 H7 126.0
C7 C8 C9 107.78(17)
C7 C8 Fe1 69.55(12)
C9 C8 Fe1 69.73(11)
C7 C8 H8 126.1
C9 C8 H8 126.1
Fe1 C8 H8 126.2
C8 C9 C17 107.34(17)
C8 C9 C10 126.33(17)
C17 C9 C10 126.29(17)
C8 C9 Fe1 69.41(11)
C17 C9 Fe1 69.74(11)
C10 C9 Fe1 127.76(13)
C16 C10 N1 108.24(17)
C16 C10 C9 130.42(17)
N1 C10 C9 121.32(17)
C12 C11 C15 117.3(2)
C12 C11 H11 121.3
C15 C11 H11 121.3
C13 C12 C11 119.3(2)
C13 C12 H12 120.4
C11 C12 H12 120.4
C14 C13 C12 118.4(2)
C14 C13 H13 120.8
C12 C13 H13 120.8
N4 C14 C13 124.2(2)
N4 C14 H14 117.9
C13 C14 H14 117.9
C15 N4 C14 115.6(2)
N3 C16 C10 104.72(16)
N3 C16 H16 127.6
C10 C16 H16 127.6
C6 C17 C9 108.38(17)
C6 C17 Fe1 69.66(11)
C9 C17 Fe1 69.46(10)
C6 C17 H17 125.8
C9 C17 H17 125.8
Fe1 C17 H17 125.8

loop_
_geom_bond_atom_site_label_1
_geom_bond_atom_site_label_2
_geom_bond_distance
Fe1 C4 2.031(2)
Fe1 C2 2.033(2)
Fe1 C5 2.033(3)
Fe1 C1 2.036(2)
Fe1 C3 2.042(2)
Fe1 C7 2.043(2)
Fe1 C8 2.0466(19)
Fe1 C6 2.050(2)
Fe1 C9 2.0508(19)
Fe1 C17 2.0545(19)
N1 N2 1.309(2)
N1 C10 1.368(2)
N2 N3 1.357(2)
N3 C16 1.358(2)
N3 C15 1.425(2)
C15 N4 1.320(3)
C15 C11 1.382(3)
C1 C2 1.374(4)
C1 C5 1.393(4)
C1 H1 0.9300
C2 C3 1.379(4)
C2 H2 0.9300
C3 C4 1.420(4)
C3 H3 0.9300
C4 C5 1.417(4)
C4 H4 0.9300
C5 H5 0.9300
C6 C17 1.417(3)
C6 C7 1.417(3)
C6 H6 0.9300
C7 C8 1.420(3)
C7 H7 0.9300
C8 C9 1.430(3)
C8 H8 0.9300
C9 C17 1.431(3)
C9 C10 1.459(3)
C10 C16 1.368(3)
C11 C12 1.379(3)
C11 H11 0.9300
C12 C13 1.375(3)
C12 H12 0.9300
C13 C14 1.369(4)
C13 H13 0.9300
C14 N4 1.346(3)
C14 H14 0.9300
C16 H16 0.9300
C17 H17 0.9800

loop_
_geom_torsion_atom_site_label_1
_geom_torsion_atom_site_label_2
_geom_torsion_atom_site_label_3
_geom_torsion_atom_site_label_4
_geom_torsion
C10 N1 N2 N3 -0.1(2)
N1 N2 N3 C16 0.3(2)
N1 N2 N3 C15 177.98(16)
N2 N3 C15 N4 -171.17(18)
C16 N3 C15 N4 6.0(3)
N2 N3 C15 C11 9.3(3)
C16 N3 C15 C11 -173.53(19)
C4 Fe1 C1 C2 -81.0(2)
C5 Fe1 C1 C2 -119.3(2)
C3 Fe1 C1 C2 -36.70(18)
C7 Fe1 C1 C2 77.33(19)
C8 Fe1 C1 C2 118.68(17)
C6 Fe1 C1 C2 46.5(3)
C9 Fe1 C1 C2 160.39(15)
C17 Fe1 C1 C2 -169.4(2)
C4 Fe1 C1 C5 38.22(18)
C2 Fe1 C1 C5 119.3(2)
C3 Fe1 C1 C5 82.57(19)
C7 Fe1 C1 C5 -163.41(16)
C8 Fe1 C1 C5 -122.05(17)
C6 Fe1 C1 C5 165.8(2)
C9 Fe1 C1 C5 -80.34(19)
C17 Fe1 C1 C5 -50.1(3)
C5 C1 C2 C3 0.2(3)
Fe1 C1 C2 C3 59.88(18)
C5 C1 C2 Fe1 -59.65(18)
C4 Fe1 C2 C1 82.0(2)
C5 Fe1 C2 C1 37.56(18)
C3 Fe1 C2 C1 120.3(3)
C7 Fe1 C2 C1 -120.21(17)
C8 Fe1 C2 C1 -78.06(19)
C6 Fe1 C2 C1 -161.38(16)
C9 Fe1 C2 C1 -45.3(3)
C17 Fe1 C2 C1 168.3(3)
C4 Fe1 C2 C3 -38.27(19)
C5 Fe1 C2 C3 -82.7(2)
C1 Fe1 C2 C3 -120.3(3)
C7 Fe1 C2 C3 119.52(17)
C8 Fe1 C2 C3 161.68(16)
C6 Fe1 C2 C3 78.4(2)
C9 Fe1 C2 C3 -165.6(2)
C17 Fe1 C2 C3 48.0(4)
C1 C2 C3 C4 -0.6(3)
Fe1 C2 C3 C4 59.16(17)
C1 C2 C3 Fe1 -59.76(18)
C4 Fe1 C3 C2 118.9(2)
C5 Fe1 C3 C2 80.12(19)
C1 Fe1 C3 C2 36.63(17)
C7 Fe1 C3 C2 -77.96(19)
C8 Fe1 C3 C2 -41.5(3)
C6 Fe1 C3 C2 -120.84(17)
C9 Fe1 C3 C2 160.6(3)
C17 Fe1 C3 C2 -162.53(15)
C2 Fe1 C3 C4 -118.9(2)
C5 Fe1 C3 C4 -38.74(18)
C1 Fe1 C3 C4 -82.23(19)
C7 Fe1 C3 C4 163.18(16)
C8 Fe1 C3 C4 -160.3(2)
C6 Fe1 C3 C4 120.30(18)
C9 Fe1 C3 C4 41.7(4)
C17 Fe1 C3 C4 78.6(2)
C2 C3 C4 C5 0.7(3)
Fe1 C3 C4 C5 60.32(17)
C2 C3 C4 Fe1 -59.59(18)
C2 Fe1 C4 C5 -80.33(18)
C1 Fe1 C4 C5 -37.51(17)
C3 Fe1 C4 C5 -117.5(2)
C7 Fe1 C4 C5 -159.5(2)
C8 Fe1 C4 C5 38.2(4)
C6 Fe1 C4 C5 162.90(16)
C9 Fe1 C4 C5 76.70(19)
C17 Fe1 C4 C5 119.94(17)
C2 Fe1 C4 C3 37.13(16)
C5 Fe1 C4 C3 117.5(2)
C1 Fe1 C4 C3 79.96(18)
C7 Fe1 C4 C3 -42.0(3)
C8 Fe1 C4 C3 155.7(3)
C6 Fe1 C4 C3 -79.64(19)
C9 Fe1 C4 C3 -165.83(14)
C17 Fe1 C4 C3 -122.60(16)
C2 C1 C5 C4 0.2(3)
Fe1 C1 C5 C4 -59.58(18)
C2 C1 C5 Fe1 59.81(18)
C3 C4 C5 C1 -0.6(3)
Fe1 C4 C5 C1 59.95(18)
C3 C4 C5 Fe1 -60.54(17)
C4 Fe1 C5 C1 -118.8(2)
C2 Fe1 C5 C1 -37.06(16)
C3 Fe1 C5 C1 -80.03(18)
C7 Fe1 C5 C1 40.8(3)
C8 Fe1 C5 C1 75.50(18)
C6 Fe1 C5 C1 -164.7(2)
C9 Fe1 C5 C1 118.17(16)
C17 Fe1 C5 C1 160.39(14)
C2 Fe1 C5 C4 81.70(19)
C1 Fe1 C5 C4 118.8(2)
C3 Fe1 C5 C4 38.73(17)
C7 Fe1 C5 C4 159.6(2)
C8 Fe1 C5 C4 -165.75(16)
C6 Fe1 C5 C4 -45.9(4)
C9 Fe1 C5 C4 -123.07(17)
C17 Fe1 C5 C4 -80.86(19)
C4 Fe1 C6 C17 -81.22(17)
C2 Fe1 C6 C17 -165.26(14)
C5 Fe1 C6 C17 -46.8(3)
C1 Fe1 C6 C17 161.0(2)
C3 Fe1 C6 C17 -124.02(14)
C7 Fe1 C6 C17 119.02(17)
C8 Fe1 C6 C17 81.58(12)
C9 Fe1 C6 C17 37.51(11)
C4 Fe1 C6 C7 159.76(15)
C2 Fe1 C6 C7 75.72(16)
C5 Fe1 C6 C7 -165.8(3)
C1 Fe1 C6 C7 41.9(3)
C3 Fe1 C6 C7 116.97(15)
C8 Fe1 C6 C7 -37.44(12)
C9 Fe1 C6 C7 -81.51(13)
C17 Fe1 C6 C7 -119.02(17)
C17 C6 C7 C8 -0.3(2)
Fe1 C6 C7 C8 59.35(14)
C17 C6 C7 Fe1 -59.67(14)
C4 Fe1 C7 C6 -51.3(3)
C2 Fe1 C7 C6 -122.83(14)
C5 Fe1 C7 C6 167.0(2)
C1 Fe1 C7 C6 -163.26(14)
C3 Fe1 C7 C6 -82.21(16)
C8 Fe1 C7 C6 119.73(17)
C9 Fe1 C7 C6 81.77(13)
C17 Fe1 C7 C6 37.67(12)
C4 Fe1 C7 C8 -171.0(2)
C2 Fe1 C7 C8 117.44(14)
C5 Fe1 C7 C8 47.3(3)
C1 Fe1 C7 C8 77.01(15)
C3 Fe1 C7 C8 158.06(14)
C6 Fe1 C7 C8 -119.73(17)
C9 Fe1 C7 C8 -37.95(11)
C17 Fe1 C7 C8 -82.06(13)
C6 C7 C8 C9 0.0(2)
Fe1 C7 C8 C9 59.47(13)
C6 C7 C8 Fe1 -59.47(15)
C4 Fe1 C8 C7 170.1(3)
C2 Fe1 C8 C7 -80.35(15)
C5 Fe1 C8 C7 -161.14(15)
C1 Fe1 C8 C7 -120.72(15)
C3 Fe1 C8 C7 -51.0(3)
C6 Fe1 C8 C7 37.34(12)
C9 Fe1 C8 C7 119.03(17)
C17 Fe1 C8 C7 80.91(13)
C4 Fe1 C8 C9 51.1(3)
C2 Fe1 C8 C9 160.62(13)
C5 Fe1 C8 C9 79.83(16)
C1 Fe1 C8 C9 120.25(14)
C3 Fe1 C8 C9 -170.1(2)
C7 Fe1 C8 C9 -119.03(17)
C6 Fe1 C8 C9 -81.69(12)
C17 Fe1 C8 C9 -38.12(11)
C7 C8 C9 C17 0.3(2)
Fe1 C8 C9 C17 59.68(13)
C7 C8 C9 C10 178.25(18)
Fe1 C8 C9 C10 -122.40(19)
C7 C8 C9 Fe1 -59.36(14)
C4 Fe1 C9 C8 -161.45(15)
C2 Fe1 C9 C8 -45.4(3)
C5 Fe1 C9 C8 -119.42(15)
C1 Fe1 C9 C8 -77.55(16)
C3 Fe1 C9 C8 166.4(3)
C7 Fe1 C9 C8 37.74(11)
C6 Fe1 C9 C8 81.43(12)
C17 Fe1 C9 C8 118.56(16)
C4 Fe1 C9 C17 79.99(17)
C2 Fe1 C9 C17 -164.0(2)
C5 Fe1 C9 C17 122.02(15)
C1 Fe1 C9 C17 163.89(14)
C3 Fe1 C9 C17 47.9(4)
C7 Fe1 C9 C17 -80.82(12)
C8 Fe1 C9 C17 -118.56(16)
C6 Fe1 C9 C17 -37.13(12)
C4 Fe1 C9 C10 -40.8(2)
C2 Fe1 C9 C10 75.2(3)
C5 Fe1 C9 C10 1.2(2)
C1 Fe1 C9 C10 43.1(2)
C3 Fe1 C9 C10 -72.9(4)
C7 Fe1 C9 C10 158.37(19)
C8 Fe1 C9 C10 120.6(2)
C6 Fe1 C9 C10 -157.93(19)
C17 Fe1 C9 C10 -120.8(2)
N2 N1 C10 C16 -0.2(2)
N2 N1 C10 C9 178.25(17)
C8 C9 C10 C16 26.1(3)
C17 C9 C10 C16 -156.4(2)
Fe1 C9 C10 C16 -65.0(3)
C8 C9 C10 N1 -151.96(19)
C17 C9 C10 N1 25.6(3)
Fe1 C9 C10 N1 117.03(18)
N4 C15 C11 C12 -0.5(3)
N3 C15 C11 C12 178.95(19)
C15 C11 C12 C13 0.7(3)
C11 C12 C13 C14 -0.3(4)
C12 C13 C14 N4 -0.3(4)
C11 C15 N4 C14 0.0(3)
N3 C15 N4 C14 -179.5(2)
C13 C14 N4 C15 0.5(4)
N2 N3 C16 C10 -0.4(2)
C15 N3 C16 C10 -177.80(17)
N1 C10 C16 N3 0.3(2)
C9 C10 C16 N3 -177.87(18)
C7 C6 C17 C9 0.5(2)
Fe1 C6 C17 C9 -58.83(13)
C7 C6 C17 Fe1 59.35(14)
C8 C9 C17 C6 -0.5(2)
C10 C9 C17 C6 -178.45(18)
Fe1 C9 C17 C6 58.95(14)
C8 C9 C17 Fe1 -59.47(13)
C10 C9 C17 Fe1 122.60(19)
C4 Fe1 C17 C6 119.15(16)
C2 Fe1 C17 C6 40.3(3)
C5 Fe1 C17 C6 162.52(15)
C1 Fe1 C17 C6 -160.7(3)
C3 Fe1 C17 C6 76.18(17)
C7 Fe1 C17 C6 -37.79(12)
C8 Fe1 C17 C6 -81.70(13)
C9 Fe1 C17 C6 -119.87(17)
C4 Fe1 C17 C9 -120.98(16)
C2 Fe1 C17 C9 160.2(3)
C5 Fe1 C17 C9 -77.61(17)
C1 Fe1 C17 C9 -40.8(3)
C3 Fe1 C17 C9 -163.95(14)
C7 Fe1 C17 C9 82.08(12)
C8 Fe1 C17 C9 38.17(11)
C6 Fe1 C17 C9 119.87(17)
